data_7217385
loop_
_publ_author_name
'Kumar, Dinesh'
'Ahmad, Shahab'
'Prakash, G. Vijaya'
'Ramanujachary, Kandalam V.'
'Ramanan, Arunachalam'

_publ_section_title
;
 Photoluminescent chromium molybdate cluster coordinated with rare earth
 cations: synthesis, structure, optical and magnetic properties
;
_journal_issue 30
_journal_name_full CrystEngComm
_journal_page_first 7097
_journal_paper_doi 10.1039/C4CE00865K
_journal_volume 16
_journal_year 2014
_chemical_formula_moiety 'Cr Mo6 O30 Sm, 2(C6 H5 N O2), 4(O)'
_chemical_formula_sum 'C12 H10 Cr Mo6 N2 O38 Sm'
_chemical_formula_weight 1568.22
_space_group_IT_number 15
_symmetry_cell_setting monoclinic
_symmetry_space_group_name_Hall '-C 2yc'
_symmetry_space_group_name_H-M 'C 1 2/c 1'
_atom_sites_solution_hydrogens geom
_atom_sites_solution_primary direct
_atom_sites_solution_secondary difmap
_audit_creation_method 'SHELXTL-NT2000 ver.6.12'
_cell_angle_alpha 90.00
_cell_angle_beta 104.3000(10)
_cell_angle_gamma 90.00
_cell_formula_units_Z 4
_cell_length_a 18.4316(14)
_cell_length_b 12.5601(10)
_cell_length_c 17.9491(14)
_cell_measurement_reflns_used 3470
_cell_measurement_temperature 298(2)
_cell_measurement_theta_max 28.02
_cell_measurement_theta_min 2.34
_cell_volume 4026.5(5)
_computing_cell_refinement 'Bruker SMART'
_computing_data_collection 'Bruker SMART'
_computing_data_reduction 'Bruker SAINT'
_computing_molecular_graphics 'Bruker SHELXTL'
_computing_publication_material 'Bruker SHELXTL'
_computing_structure_refinement 'SHELXL-97 (Sheldrick, 1997)'
_computing_structure_solution 'SHELXS-97 (Sheldrick, 1990)'
_diffrn_ambient_temperature 298(2)
_diffrn_measured_fraction_theta_full 0.996
_diffrn_measured_fraction_theta_max 0.996
_diffrn_measurement_device_type 'CCD area detector'
_diffrn_measurement_method 'phi and omega scans'
_diffrn_radiation_monochromator graphite
_diffrn_radiation_source 'fine-focus sealed tube'
_diffrn_radiation_type MoK\a
_diffrn_radiation_wavelength 0.71073
_diffrn_reflns_av_R_equivalents 0.0263
_diffrn_reflns_av_sigmaI/netI 0.0365
_diffrn_reflns_limit_h_max 21
_diffrn_reflns_limit_h_min -21
_diffrn_reflns_limit_k_max 14
_diffrn_reflns_limit_k_min -11
_diffrn_reflns_limit_l_max 11
_diffrn_reflns_limit_l_min -21
_diffrn_reflns_number 8138
_diffrn_reflns_theta_full 25.00
_diffrn_reflns_theta_max 25.00
_diffrn_reflns_theta_min 1.98
_exptl_absorpt_coefficient_mu 3.616
_exptl_absorpt_correction_T_max 0.196
_exptl_absorpt_correction_T_min 0.182
_exptl_absorpt_correction_type multi-scan
_exptl_absorpt_process_details '(SADABS; Bruker, 2000)'
_exptl_crystal_colour pink
_exptl_crystal_density_diffrn 2.587
_exptl_crystal_density_meas 2.507
_exptl_crystal_density_method 'not measured'
_exptl_crystal_description block
_exptl_crystal_F_000 2952.0
_exptl_crystal_size_max 0.51
_exptl_crystal_size_mid 0.49
_exptl_crystal_size_min 0.45
_refine_diff_density_max 0.993
_refine_diff_density_min -0.532
_refine_diff_density_rms 0.137
_refine_ls_extinction_method none
_refine_ls_goodness_of_fit_ref 1.040
_refine_ls_hydrogen_treatment constr
_refine_ls_matrix_type full
_refine_ls_number_parameters 273
_refine_ls_number_reflns 3533
_refine_ls_number_restraints 0
_refine_ls_restrained_S_all 1.040
_refine_ls_R_factor_all 0.0376
_refine_ls_R_factor_gt 0.0323
_refine_ls_shift/su_max 0.000
_refine_ls_shift/su_mean 0.000
_refine_ls_structure_factor_coef Fsqd
_refine_ls_weighting_details 'calc w=1/[\s^2^(Fo^2^)+(0.0369P)^2^+26.4816P] where P=(Fo^2^+2Fc^2^)/3'
_refine_ls_weighting_scheme calc
_refine_ls_wR_factor_gt 0.0785
_refine_ls_wR_factor_ref 0.0810
_reflns_number_gt 3167
_reflns_number_total 3547
_reflns_threshold_expression >2sigma(I)
_cod_duplicate_entry 7216762
_cod_data_source_file c4ce00865k2.cif
_cod_data_source_block 5
_cod_depositor_comments
;
The following automatic conversions were performed:

'_symmetry_cell_setting' value 'Monoclinic' changed to 'monoclinic'
according to
/usr/data/users/saulius/crontab/automatic-downloads/current/RSC/lib/dictionaries/cif_core.dic
dictionary named 'cif_core.dic' version 2.4.2 from 2011-04-26.

Automatic conversion script
Id: cif_fix_values 2281 2013-09-26 08:29:07Z andrius 
;
_cod_original_sg_symbol_H-M C2/c
_cod_database_code 7217385

loop_
_symmetry_equiv_pos_as_xyz
'x, y, z'
'-x, y, -z+1/2'
'x+1/2, y+1/2, z'
'-x+1/2, y+1/2, -z+1/2'
'-x, -y, -z'
'x, -y, z-1/2'
'-x+1/2, -y+1/2, -z'
'x+1/2, -y+1/2, z-1/2'

loop_
_atom_site_label
_atom_site_type_symbol
_atom_site_fract_x
_atom_site_fract_y
_atom_site_fract_z
_atom_site_U_iso_or_equiv
_atom_site_adp_type
_atom_site_occupancy
_atom_site_symmetry_multiplicity
_atom_site_calc_flag
_atom_site_refinement_flags
C1 C 0.3407(4) 0.4505(5) 0.4725(4) 0.0379(15) Uani 1 1 d .
C2 C 0.3462(3) 0.3331(5) 0.4548(4) 0.0314(14) Uani 1 1 d .
C3 C 0.3428(4) 0.2598(5) 0.5111(4) 0.0394(16) Uani 1 1 d .
H3 H 0.3373 0.2826 0.5587 0.047 Uiso 1 1 calc R
C4 C 0.3476(4) 0.1533(5) 0.4964(4) 0.0387(16) Uani 1 1 d .
H4 H 0.3453 0.1030 0.5339 0.046 Uiso 1 1 calc R
C5 C 0.3592(5) 0.1895(5) 0.3725(4) 0.0470(19) Uani 1 1 d .
H5 H 0.3651 0.1637 0.3258 0.056 Uiso 1 1 calc R
C6 C 0.3543(4) 0.2974(5) 0.3836(4) 0.0444(18) Uani 1 1 d .
H6 H 0.3563 0.3454 0.3447 0.053 Uiso 1 1 calc R
Cr1 Cr 0.2500 0.2500 0.0000 0.0180(3) Uani 1 2 d S
Mo1 Mo 0.38078(3) 0.26312(4) 0.16327(3) 0.02187(13) Uani 1 1 d .
Mo2 Mo 0.20901(3) 0.34026(4) 0.15920(3) 0.02161(13) Uani 1 1 d .
Mo3 Mo 0.42421(3) 0.17322(4) 0.00627(3) 0.02370(14) Uani 1 1 d .
N1 N 0.3556(3) 0.1227(4) 0.4281(3) 0.0337(12) Uani 1 1 d .
H1 H 0.3586 0.0556 0.4196 0.040 Uiso 1 1 calc R
O1 O 0.4257(2) 0.1578(3) 0.2125(3) 0.0366(10) Uani 1 1 d .
O2 O 0.4173(2) 0.3763(3) 0.2152(2) 0.0307(9) Uani 1 1 d .
O3 O 0.2893(2) 0.2420(3) 0.1950(2) 0.0252(9) Uani 1 1 d .
O4 O 0.2434(2) 0.4528(3) 0.2097(2) 0.0316(9) Uani 1 1 d .
O5 O 0.1487(2) 0.2859(3) 0.2067(2) 0.0342(10) Uani 1 1 d .
O6 O 0.1396(2) 0.4110(3) 0.0751(2) 0.0239(9) Uani 1 1 d .
O7 O 0.4849(2) 0.2266(4) -0.0415(3) 0.0372(11) Uani 1 1 d .
O8 O 0.4703(2) 0.0690(4) 0.0580(3) 0.0392(11) Uani 1 1 d .
O9 O 0.4339(2) 0.2819(3) 0.0845(2) 0.0275(9) Uani 1 1 d .
O10 O 0.3262(2) 0.1551(3) 0.0644(2) 0.0212(8) Uani 1 1 d .
O11 O 0.2886(2) 0.3547(3) 0.0818(2) 0.0206(8) Uani 1 1 d .
O12 O 0.17301(19) 0.2228(3) 0.0571(2) 0.0205(8) Uani 1 1 d .
O13 O 0.5091(3) 0.4732(3) 0.1225(3) 0.0371(11) Uani 1 1 d .
O14 O 0.6269(2) 0.5826(4) 0.2548(3) 0.0448(12) Uani 1 1 d .
O15 O 0.4825(3) 0.6850(4) 0.1690(3) 0.0482(13) Uani 1 1 d .
O16 O 0.3659(3) 0.5172(3) 0.4320(3) 0.0448(12) Uani 1 1 d .
O17 O 0.3103(3) 0.4700(4) 0.5253(3) 0.0592(15) Uani 1 1 d .
O1W O 0.1919(4) 0.4743(4) 0.3548(3) 0.0662(16) Uani 1 1 d .
O2W O 0.0394(6) 0.4088(9) 0.3236(4) 0.156(5) Uani 1 1 d .
Sm1 Sm 0.5000 0.52608(3) 0.2500 0.02271(12) Uani 1 2 d S

loop_
_atom_site_aniso_label
_atom_site_aniso_U_11
_atom_site_aniso_U_22
_atom_site_aniso_U_33
_atom_site_aniso_U_23
_atom_site_aniso_U_13
_atom_site_aniso_U_12
C1 0.041(4) 0.028(4) 0.047(4) 0.000(3) 0.015(3) -0.002(3)
C2 0.033(3) 0.023(3) 0.041(4) -0.001(3) 0.013(3) 0.002(3)
C3 0.053(4) 0.033(4) 0.035(4) -0.002(3) 0.016(3) 0.004(3)
C4 0.050(4) 0.024(3) 0.046(4) 0.004(3) 0.019(3) -0.001(3)
C5 0.080(5) 0.027(4) 0.038(4) -0.004(3) 0.023(4) 0.000(4)
C6 0.075(5) 0.026(4) 0.039(4) 0.004(3) 0.026(4) 0.002(3)
Cr1 0.0193(6) 0.0142(6) 0.0215(6) -0.0006(5) 0.0067(5) -0.0016(5)
Mo1 0.0217(2) 0.0198(3) 0.0234(3) -0.0016(2) 0.0042(2) -0.00118(19)
Mo2 0.0235(3) 0.0178(3) 0.0250(3) -0.0006(2) 0.0088(2) -0.00272(19)
Mo3 0.0207(2) 0.0226(3) 0.0289(3) -0.0031(2) 0.0081(2) 0.0002(2)
N1 0.044(3) 0.015(3) 0.042(3) -0.003(2) 0.011(3) -0.001(2)
O1 0.034(2) 0.035(3) 0.038(3) 0.005(2) 0.003(2) 0.005(2)
O2 0.030(2) 0.028(2) 0.035(2) -0.0080(19) 0.0101(18) -0.0071(18)
O3 0.026(2) 0.027(2) 0.023(2) 0.0038(17) 0.0054(16) 0.0002(17)
O4 0.036(2) 0.023(2) 0.037(2) -0.0088(19) 0.0097(19) -0.0063(19)
O5 0.035(2) 0.029(2) 0.041(3) 0.002(2) 0.015(2) -0.0063(19)
O6 0.027(2) 0.0140(19) 0.030(2) -0.0003(16) 0.0065(17) -0.0008(16)
O7 0.027(2) 0.048(3) 0.040(3) -0.005(2) 0.015(2) -0.007(2)
O8 0.035(2) 0.038(3) 0.043(3) -0.001(2) 0.006(2) 0.014(2)
O9 0.025(2) 0.024(2) 0.036(2) -0.0079(18) 0.0132(18) -0.0065(17)
O10 0.0228(19) 0.018(2) 0.023(2) 0.0014(16) 0.0055(16) 0.0024(15)
O11 0.0247(19) 0.0152(19) 0.024(2) -0.0010(16) 0.0096(16) 0.0010(16)
O12 0.0211(18) 0.018(2) 0.024(2) -0.0016(16) 0.0082(16) -0.0018(15)
O13 0.048(3) 0.032(2) 0.036(3) -0.003(2) 0.022(2) -0.009(2)
O14 0.031(2) 0.031(3) 0.073(3) 0.006(2) 0.013(2) -0.002(2)
O15 0.057(3) 0.042(3) 0.049(3) 0.018(2) 0.019(3) 0.007(2)
O16 0.058(3) 0.017(2) 0.069(3) -0.002(2) 0.036(3) 0.002(2)
O17 0.086(4) 0.031(3) 0.077(4) -0.011(3) 0.052(3) -0.001(3)
O1W 0.095(4) 0.049(3) 0.063(4) -0.008(3) 0.036(3) 0.007(3)
O2W 0.213(10) 0.180(10) 0.069(5) -0.020(6) 0.023(6) -0.127(9)
Sm1 0.0243(2) 0.0186(2) 0.0262(2) 0.000 0.00811(17) 0.000

loop_
_atom_type_symbol
_atom_type_description
_atom_type_scat_dispersion_real
_atom_type_scat_dispersion_imag
_atom_type_scat_source
C C 0.0033 0.0016 'International Tables Vol C Tables 4.2.6.8 and 6.1.1.4'
Cr Cr 0.3209 0.6236 'International Tables Vol C Tables 4.2.6.8 and 6.1.1.4'
Mo Mo -1.6832 0.6857 'International Tables Vol C Tables 4.2.6.8 and 6.1.1.4'
N N 0.0061 0.0033 'International Tables Vol C Tables 4.2.6.8 and 6.1.1.4'
O O 0.0106 0.0060 'International Tables Vol C Tables 4.2.6.8 and 6.1.1.4'
Sm Sm -0.1638 3.4418 'International Tables Vol C Tables 4.2.6.8 and 6.1.1.4'
H H 0.0000 0.0000 'International Tables Vol C Tables 4.2.6.8 and 6.1.1.4'

loop_
_geom_angle_atom_site_label_1
_geom_angle_atom_site_label_2
_geom_angle_atom_site_label_3
_geom_angle
_geom_angle_site_symmetry_1
_geom_angle_site_symmetry_3
O17 C1 O16 127.2(6) . .
O17 C1 C2 114.8(6) . .
O16 C1 C2 118.0(6) . .
C3 C2 C6 119.4(6) . .
C3 C2 C1 118.5(6) . .
C6 C2 C1 122.1(6) . .
C4 C3 C2 119.5(6) . .
C4 C3 H3 120.2 . .
C2 C3 H3 120.2 . .
N1 C4 C3 119.2(6) . .
N1 C4 H4 120.4 . .
C3 C4 H4 120.4 . .
N1 C5 C6 120.0(6) . .
N1 C5 H5 120.0 . .
C6 C5 H5 120.0 . .
C5 C6 C2 118.3(6) . .
C5 C6 H6 120.9 . .
C2 C6 H6 120.9 . .
O11 Cr1 O11 180.0(2) . 7
O11 Cr1 O12 84.39(15) . .
O11 Cr1 O12 95.61(15) 7 .
O11 Cr1 O12 95.61(15) . 7
O11 Cr1 O12 84.39(15) 7 7
O12 Cr1 O12 180.0(3) . 7
O11 Cr1 O10 83.86(15) . .
O11 Cr1 O10 96.14(15) 7 .
O12 Cr1 O10 95.19(15) . .
O12 Cr1 O10 84.81(15) 7 .
O11 Cr1 O10 96.14(15) . 7
O11 Cr1 O10 83.86(15) 7 7
O12 Cr1 O10 84.81(15) . 7
O12 Cr1 O10 95.19(15) 7 7
O10 Cr1 O10 180.0(2) . 7
O1 Mo1 O2 106.5(2) . .
O1 Mo1 O3 95.13(19) . .
O2 Mo1 O3 101.80(17) . .
O1 Mo1 O9 101.95(19) . .
O2 Mo1 O9 95.40(17) . .
O3 Mo1 O9 151.19(16) . .
O1 Mo1 O11 158.23(17) . .
O2 Mo1 O11 93.46(17) . .
O3 Mo1 O11 71.89(14) . .
O9 Mo1 O11 84.27(15) . .
O1 Mo1 O10 90.37(18) . .
O2 Mo1 O10 161.32(17) . .
O3 Mo1 O10 84.14(15) . .
O9 Mo1 O10 72.84(14) . .
O11 Mo1 O10 71.36(13) . .
O5 Mo2 O4 105.6(2) . .
O5 Mo2 O3 96.91(18) . .
O4 Mo2 O3 101.52(18) . .
O5 Mo2 O6 100.77(18) . .
O4 Mo2 O6 96.93(18) . .
O3 Mo2 O6 149.92(16) . .
O5 Mo2 O11 160.44(17) . .
O4 Mo2 O11 92.68(16) . .
O3 Mo2 O11 72.10(14) . .
O6 Mo2 O11 83.58(14) . .
O5 Mo2 O12 92.64(17) . .
O4 Mo2 O12 159.86(17) . .
O3 Mo2 O12 84.38(15) . .
O6 Mo2 O12 70.75(14) . .
O11 Mo2 O12 70.61(13) . .
O7 Mo3 O8 106.0(2) . .
O7 Mo3 O9 97.63(19) . .
O8 Mo3 O9 101.6(2) . .
O7 Mo3 O6 100.76(18) . 7
O8 Mo3 O6 96.85(19) . 7
O9 Mo3 O6 149.15(16) . 7
O7 Mo3 O12 93.23(18) . 7
O8 Mo3 O12 159.29(18) . 7
O9 Mo3 O12 83.02(15) . 7
O6 Mo3 O12 71.46(14) 7 7
O7 Mo3 O10 161.59(18) . .
O8 Mo3 O10 91.07(18) . .
O9 Mo3 O10 71.59(14) . .
O6 Mo3 O10 83.67(14) 7 .
O12 Mo3 O10 71.06(13) 7 .
C5 N1 C4 123.6(6) . .
C5 N1 H1 118.2 . .
C4 N1 H1 118.2 . .
Mo1 O2 Sm1 156.0(2) . .
Mo2 O3 Mo1 118.21(19) . .
Mo2 O6 Mo3 119.76(18) . 7
Mo1 O9 Mo3 118.34(19) . .
Cr1 O10 Mo1 102.16(15) . .
Cr1 O10 Mo3 101.46(15) . .
Mo1 O10 Mo3 92.85(13) . .
Cr1 O11 Mo1 102.60(15) . .
Cr1 O11 Mo2 103.57(15) . .
Mo1 O11 Mo2 93.44(13) . .
Cr1 O12 Mo3 102.67(15) . 7
Cr1 O12 Mo2 101.43(15) . .
Mo3 O12 Mo2 93.79(13) 7 .
O2 Sm1 O2 77.1(2) . 2_655
O2 Sm1 O14 71.10(14) . 2_655
O2 Sm1 O14 141.46(15) 2_655 2_655
O2 Sm1 O14 141.46(15) . .
O2 Sm1 O14 71.10(14) 2_655 .
O14 Sm1 O14 145.9(2) 2_655 .
O2 Sm1 O13 81.00(15) . 2_655
O2 Sm1 O13 74.25(14) 2_655 2_655
O14 Sm1 O13 79.78(16) 2_655 2_655
O14 Sm1 O13 109.73(17) . 2_655
O2 Sm1 O13 74.25(14) . .
O2 Sm1 O13 81.00(15) 2_655 .
O14 Sm1 O13 109.73(17) 2_655 .
O14 Sm1 O13 79.78(16) . .
O13 Sm1 O13 148.3(2) 2_655 .
O2 Sm1 O15 140.84(15) . 2_655
O2 Sm1 O15 120.18(16) 2_655 2_655
O14 Sm1 O15 76.46(16) 2_655 2_655
O14 Sm1 O15 75.85(16) . 2_655
O13 Sm1 O15 72.08(16) 2_655 2_655
O13 Sm1 O15 138.99(15) . 2_655
O2 Sm1 O15 120.18(16) . .
O2 Sm1 O15 140.84(15) 2_655 .
O14 Sm1 O15 75.85(16) 2_655 .
O14 Sm1 O15 76.46(16) . .
O13 Sm1 O15 138.99(15) 2_655 .
O13 Sm1 O15 72.08(16) . .
O15 Sm1 O15 70.5(2) 2_655 .

loop_
_geom_bond_atom_site_label_1
_geom_bond_atom_site_label_2
_geom_bond_distance
_geom_bond_site_symmetry_2
C1 O17 1.240(8) .
C1 O16 1.269(8) .
C1 C2 1.517(9) .
C2 C3 1.380(9) .
C2 C6 1.396(9) .
C3 C4 1.371(9) .
C3 H3 0.9300 .
C4 N1 1.328(8) .
C4 H4 0.9300 .
C5 N1 1.317(8) .
C5 C6 1.377(9) .
C5 H5 0.9300 .
C6 H6 0.9300 .
Cr1 O11 1.969(4) .
Cr1 O11 1.969(4) 7
Cr1 O12 1.974(3) .
Cr1 O12 1.974(3) 7
Cr1 O10 1.981(4) .
Cr1 O10 1.981(4) 7
Mo1 O1 1.689(4) .
Mo1 O2 1.742(4) .
Mo1 O3 1.926(4) .
Mo1 O9 1.923(4) .
Mo1 O11 2.262(4) .
Mo1 O10 2.263(4) .
Mo2 O5 1.702(4) .
Mo2 O4 1.714(4) .
Mo2 O3 1.913(4) .
Mo2 O6 1.937(4) .
Mo2 O11 2.263(4) .
Mo2 O12 2.319(4) .
Mo3 O7 1.705(4) .
Mo3 O8 1.706(4) .
Mo3 O9 1.934(4) .
Mo3 O6 1.945(4) 7
Mo3 O12 2.281(4) 7
Mo3 O10 2.309(4) .
N1 H1 0.8600 .
O2 Sm1 2.405(4) .
O6 Mo3 1.945(4) 7
O12 Mo3 2.281(4) 7
O13 Sm1 2.428(4) .
O14 Sm1 2.425(4) .
O15 Sm1 2.444(4) .
Sm1 O2 2.405(4) 2_655
Sm1 O14 2.425(4) 2_655
Sm1 O13 2.428(4) 2_655
Sm1 O15 2.444(4) 2_655

loop_
_geom_torsion_atom_site_label_1
_geom_torsion_atom_site_label_2
_geom_torsion_atom_site_label_3
_geom_torsion_atom_site_label_4
_geom_torsion
_geom_torsion_site_symmetry_1
_geom_torsion_site_symmetry_4
O17 C1 C2 C3 -22.2(10) . .
O16 C1 C2 C3 159.0(6) . .
O17 C1 C2 C6 157.7(7) . .
O16 C1 C2 C6 -21.2(10) . .
C6 C2 C3 C4 0.2(11) . .
C1 C2 C3 C4 180.0(6) . .
C2 C3 C4 N1 0.1(11) . .
N1 C5 C6 C2 0.6(12) . .
C3 C2 C6 C5 -0.5(11) . .
C1 C2 C6 C5 179.7(7) . .
C6 C5 N1 C4 -0.3(11) . .
C3 C4 N1 C5 -0.1(11) . .
O1 Mo1 O2 Sm1 92.8(6) . .
O3 Mo1 O2 Sm1 -168.1(5) . .
O9 Mo1 O2 Sm1 -11.3(6) . .
O11 Mo1 O2 Sm1 -95.9(6) . .
O10 Mo1 O2 Sm1 -61.1(9) . .
O5 Mo2 O3 Mo1 -178.0(2) . .
O4 Mo2 O3 Mo1 -70.5(2) . .
O6 Mo2 O3 Mo1 56.2(4) . .
O11 Mo2 O3 Mo1 18.61(18) . .
O12 Mo2 O3 Mo1 90.0(2) . .
O1 Mo1 O3 Mo2 179.2(2) . .
O2 Mo1 O3 Mo2 71.2(3) . .
O9 Mo1 O3 Mo2 -54.3(4) . .
O11 Mo1 O3 Mo2 -18.64(18) . .
O10 Mo1 O3 Mo2 -90.9(2) . .
O5 Mo2 O6 Mo3 -70.6(2) . 7
O4 Mo2 O6 Mo3 -177.9(2) . 7
O3 Mo2 O6 Mo3 54.4(4) . 7
O11 Mo2 O6 Mo3 90.1(2) . 7
O12 Mo2 O6 Mo3 18.48(18) . 7
O1 Mo1 O9 Mo3 67.8(3) . .
O2 Mo1 O9 Mo3 176.0(2) . .
O3 Mo1 O9 Mo3 -57.3(4) . .
O11 Mo1 O9 Mo3 -91.1(2) . .
O10 Mo1 O9 Mo3 -18.87(19) . .
O7 Mo3 O9 Mo1 -176.7(2) . .
O8 Mo3 O9 Mo1 -68.6(3) . .
O6 Mo3 O9 Mo1 57.0(4) 7 .
O12 Mo3 O9 Mo1 90.9(2) 7 .
O10 Mo3 O9 Mo1 18.61(19) . .
O11 Cr1 O10 Mo1 -1.20(14) . .
O11 Cr1 O10 Mo1 178.80(14) 7 .
O12 Cr1 O10 Mo1 -84.97(15) . .
O12 Cr1 O10 Mo1 95.03(15) 7 .
O10 Cr1 O10 Mo1 116(100) 7 .
O11 Cr1 O10 Mo3 -96.68(16) . .
O11 Cr1 O10 Mo3 83.32(16) 7 .
O12 Cr1 O10 Mo3 179.55(15) . .
O12 Cr1 O10 Mo3 -0.45(15) 7 .
O10 Cr1 O10 Mo3 20(100) 7 .
O1 Mo1 O10 Cr1 169.05(19) . .
O2 Mo1 O10 Cr1 -35.9(6) . .
O3 Mo1 O10 Cr1 73.93(17) . .
O9 Mo1 O10 Cr1 -88.55(18) . .
O11 Mo1 O10 Cr1 1.10(13) . .
O1 Mo1 O10 Mo3 -88.59(18) . .
O2 Mo1 O10 Mo3 66.5(5) . .
O3 Mo1 O10 Mo3 176.29(15) . .
O9 Mo1 O10 Mo3 13.81(14) . .
O11 Mo1 O10 Mo3 103.46(14) . .
O7 Mo3 O10 Cr1 33.0(6) . .
O8 Mo3 O10 Cr1 -168.9(2) . .
O9 Mo3 O10 Cr1 89.19(18) . .
O6 Mo3 O10 Cr1 -72.13(17) 7 .
O12 Mo3 O10 Cr1 0.41(13) 7 .
O7 Mo3 O10 Mo1 -70.0(6) . .
O8 Mo3 O10 Mo1 88.08(18) . .
O9 Mo3 O10 Mo1 -13.83(15) . .
O6 Mo3 O10 Mo1 -175.15(15) 7 .
O12 Mo3 O10 Mo1 -102.61(14) 7 .
O11 Cr1 O11 Mo1 -86(100) 7 .
O12 Cr1 O11 Mo1 97.06(16) . .
O12 Cr1 O11 Mo1 -82.94(16) 7 .
O10 Cr1 O11 Mo1 1.20(14) . .
O10 Cr1 O11 Mo1 -178.80(14) 7 .
O11 Cr1 O11 Mo2 177(100) 7 .
O12 Cr1 O11 Mo2 0.34(15) . .
O12 Cr1 O11 Mo2 -179.66(15) 7 .
O10 Cr1 O11 Mo2 -95.52(16) . .
O10 Cr1 O11 Mo2 84.48(16) 7 .
O1 Mo1 O11 Cr1 -35.4(5) . .
O2 Mo1 O11 Cr1 167.78(17) . .
O3 Mo1 O11 Cr1 -90.93(18) . .
O9 Mo1 O11 Cr1 72.69(17) . .
O10 Mo1 O11 Cr1 -1.10(13) . .
O1 Mo1 O11 Mo2 69.4(5) . .
O2 Mo1 O11 Mo2 -87.50(16) . .
O3 Mo1 O11 Mo2 13.80(14) . .
O9 Mo1 O11 Mo2 177.41(15) . .
O10 Mo1 O11 Mo2 103.62(14) . .
O5 Mo2 O11 Cr1 32.0(6) . .
O4 Mo2 O11 Cr1 -168.79(19) . .
O3 Mo2 O11 Cr1 89.96(18) . .
O6 Mo2 O11 Cr1 -72.11(17) . .
O12 Mo2 O11 Cr1 -0.30(14) . .
O5 Mo2 O11 Mo1 -71.8(5) . .
O4 Mo2 O11 Mo1 87.37(17) . .
O3 Mo2 O11 Mo1 -13.88(14) . .
O6 Mo2 O11 Mo1 -175.95(15) . .
O12 Mo2 O11 Mo1 -104.14(14) . .
O11 Cr1 O12 Mo3 96.25(16) . 7
O11 Cr1 O12 Mo3 -83.75(16) 7 7
O12 Cr1 O12 Mo3 -108(100) 7 7
O10 Cr1 O12 Mo3 179.54(15) . 7
O10 Cr1 O12 Mo3 -0.46(15) 7 7
O11 Cr1 O12 Mo2 -0.33(15) . .
O11 Cr1 O12 Mo2 179.67(15) 7 .
O12 Cr1 O12 Mo2 155(100) 7 .
O10 Cr1 O12 Mo2 82.96(16) . .
O10 Cr1 O12 Mo2 -97.04(16) 7 .
O5 Mo2 O12 Cr1 -169.37(19) . .
O4 Mo2 O12 Cr1 35.7(5) . .
O3 Mo2 O12 Cr1 -72.68(17) . .
O6 Mo2 O12 Cr1 90.14(17) . .
O11 Mo2 O12 Cr1 0.30(13) . .
O5 Mo2 O12 Mo3 86.88(18) . 7
O4 Mo2 O12 Mo3 -68.1(5) . 7
O3 Mo2 O12 Mo3 -176.43(15) . 7
O6 Mo2 O12 Mo3 -13.61(13) . 7
O11 Mo2 O12 Mo3 -103.45(14) . 7
Mo1 O2 Sm1 O2 -66.4(5) . 2_655
Mo1 O2 Sm1 O14 135.6(6) . 2_655
Mo1 O2 Sm1 O14 -31.7(7) . .
Mo1 O2 Sm1 O13 -142.2(6) . 2_655
Mo1 O2 Sm1 O13 17.8(6) . .
Mo1 O2 Sm1 O15 171.3(5) . 2_655
Mo1 O2 Sm1 O15 75.5(6) . .
